data_4022844
loop_
_publ_author_name
'Shenghai Li'
'Yingjie Lin'
'Jungang Cao'
'Suobo Zhang'

_publ_section_title
;
 Guanidine/Pd(OAc)~2~-Catalyzed Room Temperature Suzuki Cross-Coupling
 Reaction in Aqueous Media under Aerobic Conditions
;
_journal_name_full 'Journal of Organic Chemistry'
_journal_page_first 4067
_journal_page_last 4072
_journal_paper_doi 10.1021/jo0626257
_journal_volume 72
_journal_year 2007
_chemical_formula_sum 'C11 H24 N3 O2 Pd0.5'
_chemical_formula_weight 283.53
_chemical_name_systematic
; 
 ? 
;
_space_group_IT_number 14
_symmetry_cell_setting monoclinic
_symmetry_space_group_name_Hall '-P 2yn'
_symmetry_space_group_name_H-M 'P 1 21/n 1'
_atom_sites_solution_hydrogens geom
_atom_sites_solution_primary direct
_atom_sites_solution_secondary difmap
_audit_creation_method SHELXL-97
_cell_angle_alpha 90.00
_cell_angle_beta 93.000(2)
_cell_angle_gamma 90.00
_cell_formula_units_Z 4
_cell_length_a 8.4892(11)
_cell_length_b 8.8035(12)
_cell_length_c 20.054(3)
_cell_measurement_reflns_used 1616
_cell_measurement_temperature 293(2)
_cell_measurement_theta_max 20.33
_cell_measurement_theta_min 2.53
_cell_volume 1496.6(4)
_computing_cell_refinement 'Bruker SMART'
_computing_data_collection 'Bruker SMART'
_computing_data_reduction 'Bruker SAINT'
_computing_molecular_graphics 'Bruker SHELXTL'
_computing_publication_material 'Bruker SHELXTL'
_computing_structure_refinement 'SHELXL-97 (Sheldrick, 1997)'
_computing_structure_solution 'SHELXS-97 (Sheldrick, 1990)'
_diffrn_ambient_temperature 293(2)
_diffrn_measured_fraction_theta_full 0.994
_diffrn_measured_fraction_theta_max 0.994
_diffrn_measurement_device_type 'CCD area detector'
_diffrn_measurement_method 'phi and omega scans'
_diffrn_radiation_monochromator graphite
_diffrn_radiation_source 'fine-focus sealed tube'
_diffrn_radiation_type MoK\a
_diffrn_radiation_wavelength 0.71073
_diffrn_reflns_av_R_equivalents 0.0428
_diffrn_reflns_av_sigmaI/netI 0.0550
_diffrn_reflns_limit_h_max 10
_diffrn_reflns_limit_h_min -7
_diffrn_reflns_limit_k_max 10
_diffrn_reflns_limit_k_min -9
_diffrn_reflns_limit_l_max 24
_diffrn_reflns_limit_l_min -24
_diffrn_reflns_number 8357
_diffrn_reflns_theta_full 26.07
_diffrn_reflns_theta_max 26.07
_diffrn_reflns_theta_min 2.03
_exptl_absorpt_coefficient_mu 0.654
_exptl_absorpt_correction_T_max 0.9563
_exptl_absorpt_correction_T_min 0.8804
_exptl_absorpt_correction_type multi-scan
_exptl_crystal_density_diffrn 1.258
_exptl_crystal_density_method 'not measured'
_exptl_crystal_F_000 600
_exptl_crystal_size_max 0.20
_exptl_crystal_size_mid 0.11
_exptl_crystal_size_min 0.07
_refine_diff_density_max 1.079
_refine_diff_density_min -0.325
_refine_diff_density_rms 0.090
_refine_ls_extinction_method none
_refine_ls_goodness_of_fit_ref 1.029
_refine_ls_hydrogen_treatment constr
_refine_ls_matrix_type full
_refine_ls_number_parameters 152
_refine_ls_number_reflns 2945
_refine_ls_number_restraints 0
_refine_ls_restrained_S_all 1.029
_refine_ls_R_factor_all 0.0894
_refine_ls_R_factor_gt 0.0518
_refine_ls_shift/su_max 0.000
_refine_ls_shift/su_mean 0.000
_refine_ls_structure_factor_coef Fsqd
_refine_ls_weighting_details 'calc w=1/[\s^2^(Fo^2^)+(0.0660P)^2^+0.0000P] where P=(Fo^2^+2Fc^2^)/3'
_refine_ls_weighting_scheme calc
_refine_ls_wR_factor_gt 0.1152
_refine_ls_wR_factor_ref 0.1316
_reflns_number_gt 1951
_reflns_number_total 2945
_reflns_threshold_expression >2sigma(I)
_cod_data_source_file jo0626257si20061221_031715.cif
_cod_data_source_block q103
_cod_depositor_comments
;
The following automatic conversions were performed:
'_symmetry_cell_setting' value 'Monoclinic' changed to 'monoclinic'
according to '/home/saulius/struct/CIF-dictionaries/cif_core.dic'
dictionary named 'cif_core.dic' version 2.4.1 from
2010-06-29.

'_exptl_absorpt_correction_type' value 'Multi-scan' changed
to 'multi-scan' according to
'/home/saulius/struct/CIF-dictionaries/cif_core.dic' dictionary named
'cif_core.dic' version 2.4.1 from 2010-06-29.

Automatic conversion script
Id: cif_fix_enum 1527 2010-12-29 10:47:43Z saulius 
;
_cod_original_sg_symbol_H-M 'P 21/n'
_cod_original_formula_sum 'C11 H24 N3 O2 Pd0.50'
_cod_database_code 4022844

loop_
_symmetry_equiv_pos_as_xyz
'x, y, z'
'-x+1/2, y+1/2, -z+1/2'
'-x, -y, -z'
'x-1/2, -y-1/2, z-1/2'

loop_
_atom_site_label
_atom_site_type_symbol
_atom_site_fract_x
_atom_site_fract_y
_atom_site_fract_z
_atom_site_U_iso_or_equiv
_atom_site_adp_type
_atom_site_occupancy
_atom_site_symmetry_multiplicity
_atom_site_calc_flag
_atom_site_refinement_flags
Pd1 Pd 0.5000 0.5000 0.0000 0.0476(2) Uani 1 2 d S
O1 O 0.5642(4) 0.5218(4) 0.09775(16) 0.0629(9) Uani 1 1 d .
O2 O 0.7691(5) 0.6677(5) 0.0790(2) 0.0957(14) Uani 1 1 d .
N1 N 0.4136(5) 0.8249(4) -0.0758(2) 0.0607(11) Uani 1 1 d .
N2 N 0.1473(5) 0.8044(5) -0.0593(2) 0.0666(12) Uani 1 1 d .
N3 N 0.3314(4) 0.6629(4) 0.00633(18) 0.0504(9) Uani 1 1 d .
C1 C 0.3956(8) 0.8439(8) -0.1474(3) 0.098(2) Uani 1 1 d .
H1A H 0.2891 0.8202 -0.1623 0.147 Uiso 1 1 calc R
H1B H 0.4669 0.7770 -0.1687 0.147 Uiso 1 1 calc R
H1C H 0.4188 0.9472 -0.1588 0.147 Uiso 1 1 calc R
C2 C 0.5747(6) 0.8296(6) -0.0480(3) 0.090(2) Uani 1 1 d .
H2A H 0.5747 0.8214 -0.0002 0.135 Uiso 1 1 calc R
H2B H 0.6226 0.9239 -0.0598 0.135 Uiso 1 1 calc R
H2C H 0.6332 0.7466 -0.0654 0.135 Uiso 1 1 calc R
C3 C 0.1073(8) 0.9590(6) -0.0819(4) 0.093(2) Uani 1 1 d .
H3A H 0.1963 1.0246 -0.0731 0.139 Uiso 1 1 calc R
H3B H 0.0192 0.9957 -0.0585 0.139 Uiso 1 1 calc R
H3C H 0.0803 0.9579 -0.1290 0.139 Uiso 1 1 calc R
C4 C 0.0186(7) 0.6958(7) -0.0657(3) 0.0914(19) Uani 1 1 d .
H4A H 0.0590 0.5950 -0.0581 0.137 Uiso 1 1 calc R
H4B H -0.0306 0.7019 -0.1098 0.137 Uiso 1 1 calc R
H4C H -0.0576 0.7186 -0.0334 0.137 Uiso 1 1 calc R
C5 C 0.2984(6) 0.7605(5) -0.0419(2) 0.0522(12) Uani 1 1 d .
C6 C 0.2286(6) 0.6480(5) 0.0630(3) 0.0651(13) Uani 1 1 d .
H6A H 0.2416 0.5477 0.0826 0.078 Uiso 1 1 calc R
H6B H 0.1193 0.6590 0.0472 0.078 Uiso 1 1 calc R
C7 C 0.2692(7) 0.7704(7) 0.1172(3) 0.0823(17) Uani 1 1 d .
H7A H 0.3811 0.7647 0.1294 0.099 Uiso 1 1 calc R
H7B H 0.2484 0.8699 0.0979 0.099 Uiso 1 1 calc R
C8 C 0.1823(10) 0.7564(9) 0.1776(3) 0.117(2) Uani 1 1 d .
H8A H 0.1962 0.6544 0.1952 0.140 Uiso 1 1 calc R
H8B H 0.0708 0.7707 0.1662 0.140 Uiso 1 1 calc R
C9 C 0.2323(12) 0.8664(12) 0.2298(4) 0.180(4) Uani 1 1 d .
H9A H 0.3361 0.8406 0.2476 0.270 Uiso 1 1 calc R
H9B H 0.1598 0.8637 0.2650 0.270 Uiso 1 1 calc R
H9C H 0.2338 0.9666 0.2110 0.270 Uiso 1 1 calc R
C10 C 0.6836(7) 0.6008(7) 0.1155(3) 0.0691(15) Uani 1 1 d .
C11 C 0.7173(8) 0.6084(8) 0.1891(3) 0.114(2) Uiso 1 1 d .
H11A H 0.8200 0.5668 0.2000 0.171 Uiso 1 1 calc R
H11B H 0.6394 0.5508 0.2113 0.171 Uiso 1 1 calc R
H11C H 0.7143 0.7123 0.2035 0.171 Uiso 1 1 calc R

loop_
_atom_site_aniso_label
_atom_site_aniso_U_11
_atom_site_aniso_U_22
_atom_site_aniso_U_33
_atom_site_aniso_U_23
_atom_site_aniso_U_13
_atom_site_aniso_U_12
Pd1 0.0501(3) 0.0403(3) 0.0512(3) 0.0067(3) -0.0098(2) -0.0049(3)
O1 0.065(2) 0.065(2) 0.0568(19) 0.0005(16) -0.0122(16) -0.0040(18)
O2 0.102(3) 0.095(3) 0.087(3) 0.010(3) -0.025(2) -0.034(3)
N1 0.059(3) 0.056(2) 0.067(3) 0.018(2) -0.004(2) 0.001(2)
N2 0.056(3) 0.054(3) 0.088(3) 0.010(2) -0.015(2) 0.004(2)
N3 0.049(2) 0.045(2) 0.057(2) 0.0095(18) 0.0006(18) -0.0025(18)
C1 0.117(5) 0.101(5) 0.075(4) 0.030(4) 0.010(4) 0.003(4)
C2 0.067(4) 0.070(4) 0.130(5) 0.044(4) -0.005(4) -0.015(3)
C3 0.092(5) 0.066(4) 0.118(5) 0.016(3) -0.020(4) 0.027(3)
C4 0.062(4) 0.090(4) 0.119(5) 0.004(4) -0.027(3) -0.009(3)
C5 0.058(3) 0.042(3) 0.056(3) -0.002(2) -0.007(2) -0.004(2)
C6 0.063(3) 0.047(3) 0.085(4) 0.010(3) 0.000(3) -0.007(2)
C7 0.077(4) 0.068(4) 0.103(5) 0.002(3) 0.022(3) -0.004(3)
C8 0.145(7) 0.109(6) 0.099(5) 0.005(5) 0.026(5) -0.007(5)
C9 0.248(12) 0.192(11) 0.104(7) -0.051(7) 0.046(7) -0.078(9)
C10 0.074(4) 0.072(4) 0.059(3) -0.011(3) -0.014(3) 0.002(3)

loop_
_atom_type_symbol
_atom_type_description
_atom_type_scat_dispersion_real
_atom_type_scat_dispersion_imag
_atom_type_scat_source
C C 0.0033 0.0016 'International Tables Vol C Tables 4.2.6.8 and 6.1.1.4'
H H 0.0000 0.0000 'International Tables Vol C Tables 4.2.6.8 and 6.1.1.4'
N N 0.0061 0.0033 'International Tables Vol C Tables 4.2.6.8 and 6.1.1.4'
O O 0.0106 0.0060 'International Tables Vol C Tables 4.2.6.8 and 6.1.1.4'
Pd Pd -0.9988 1.0072 'International Tables Vol C Tables 4.2.6.8 and 6.1.1.4'

loop_
_geom_angle_atom_site_label_1
_geom_angle_atom_site_label_2
_geom_angle_atom_site_label_3
_geom_angle
_geom_angle_site_symmetry_1
_geom_angle_site_symmetry_3
O1 Pd1 O1 180.0 3_665 .
O1 Pd1 N3 91.58(14) 3_665 3_665
O1 Pd1 N3 88.42(14) . 3_665
O1 Pd1 N3 88.42(14) 3_665 .
O1 Pd1 N3 91.58(14) . .
N3 Pd1 N3 180.00(14) 3_665 .
C10 O1 Pd1 119.9(4) . .
C5 N1 C1 120.6(4) . .
C5 N1 C2 120.8(4) . .
C1 N1 C2 115.3(5) . .
C5 N2 C4 121.8(4) . .
C5 N2 C3 122.6(5) . .
C4 N2 C3 115.0(5) . .
C5 N3 C6 120.9(4) . .
C5 N3 Pd1 122.6(3) . .
C6 N3 Pd1 115.6(3) . .
N1 C1 H1A 109.5 . .
N1 C1 H1B 109.5 . .
H1A C1 H1B 109.5 . .
N1 C1 H1C 109.5 . .
H1A C1 H1C 109.5 . .
H1B C1 H1C 109.5 . .
N1 C2 H2A 109.5 . .
N1 C2 H2B 109.5 . .
H2A C2 H2B 109.5 . .
N1 C2 H2C 109.5 . .
H2A C2 H2C 109.5 . .
H2B C2 H2C 109.5 . .
N2 C3 H3A 109.5 . .
N2 C3 H3B 109.5 . .
H3A C3 H3B 109.5 . .
N2 C3 H3C 109.5 . .
H3A C3 H3C 109.5 . .
H3B C3 H3C 109.5 . .
N2 C4 H4A 109.5 . .
N2 C4 H4B 109.5 . .
H4A C4 H4B 109.5 . .
N2 C4 H4C 109.5 . .
H4A C4 H4C 109.5 . .
H4B C4 H4C 109.5 . .
N3 C5 N1 121.0(4) . .
N3 C5 N2 122.3(4) . .
N1 C5 N2 116.6(4) . .
N3 C6 C7 111.0(4) . .
N3 C6 H6A 109.4 . .
C7 C6 H6A 109.4 . .
N3 C6 H6B 109.4 . .
C7 C6 H6B 109.4 . .
H6A C6 H6B 108.0 . .
C8 C7 C6 114.8(5) . .
C8 C7 H7A 108.6 . .
C6 C7 H7A 108.6 . .
C8 C7 H7B 108.6 . .
C6 C7 H7B 108.6 . .
H7A C7 H7B 107.5 . .
C7 C8 C9 113.4(7) . .
C7 C8 H8A 108.9 . .
C9 C8 H8A 108.9 . .
C7 C8 H8B 108.9 . .
C9 C8 H8B 108.9 . .
H8A C8 H8B 107.7 . .
C8 C9 H9A 109.5 . .
C8 C9 H9B 109.5 . .
H9A C9 H9B 109.5 . .
C8 C9 H9C 109.5 . .
H9A C9 H9C 109.5 . .
H9B C9 H9C 109.5 . .
O2 C10 O1 126.4(5) . .
O2 C10 C11 119.2(6) . .
O1 C10 C11 114.4(6) . .
C10 C11 H11A 109.5 . .
C10 C11 H11B 109.5 . .
H11A C11 H11B 109.5 . .
C10 C11 H11C 109.5 . .
H11A C11 H11C 109.5 . .
H11B C11 H11C 109.5 . .

loop_
_geom_bond_atom_site_label_1
_geom_bond_atom_site_label_2
_geom_bond_distance
_geom_bond_site_symmetry_2
Pd1 O1 2.016(3) 3_665
Pd1 O1 2.016(3) .
Pd1 N3 2.035(4) 3_665
Pd1 N3 2.035(4) .
O1 C10 1.265(6) .
O2 C10 1.211(7) .
N1 C5 1.346(6) .
N1 C1 1.445(6) .
N1 C2 1.450(6) .
N2 C5 1.368(6) .
N2 C4 1.452(6) .
N2 C3 1.469(6) .
N3 C5 1.312(5) .
N3 C6 1.475(6) .
C1 H1A 0.9600 .
C1 H1B 0.9600 .
C1 H1C 0.9600 .
C2 H2A 0.9600 .
C2 H2B 0.9600 .
C2 H2C 0.9600 .
C3 H3A 0.9600 .
C3 H3B 0.9600 .
C3 H3C 0.9600 .
C4 H4A 0.9600 .
C4 H4B 0.9600 .
C4 H4C 0.9600 .
C6 C7 1.555(7) .
C6 H6A 0.9700 .
C6 H6B 0.9700 .
C7 C8 1.456(8) .
C7 H7A 0.9700 .
C7 H7B 0.9700 .
C8 C9 1.473(9) .
C8 H8A 0.9700 .
C8 H8B 0.9700 .
C9 H9A 0.9600 .
C9 H9B 0.9600 .
C9 H9C 0.9600 .
C10 C11 1.490(8) .
C11 H11A 0.9600 .
C11 H11B 0.9600 .
C11 H11C 0.9600 .
